data_7209404
loop_
_publ_author_name
'Poettgen, R.'

_publ_section_title
;
 Ternary rare earth metal gold stannides and indides with ordered U3 Si2
 and Zr3 Al2-type structure
;
_journal_name_full
;
Zeitschrift fuer Naturforschung, Teil B. Anorganische Chemie, Organische
 Chemie (42,1987-)
;
_journal_page_first 1525
_journal_page_last 1530
_journal_volume 49
_journal_year 1994
_chemical_formula_sum 'Au2 Dy2 In'
_space_group_IT_number 127
_symmetry_space_group_name_Hall '-P 4 2ab'
_symmetry_space_group_name_H-M 'P 4/m b m'
_cell_angle_alpha 90
_cell_angle_beta 90
_cell_angle_gamma 90
_cell_formula_units_Z 2
_cell_length_a 7.841
_cell_length_b 7.841
_cell_length_c 3.739
_cell_volume 229.879
_citation_journal_id_ASTM ZNBSEN
_cod_data_source_file gold_479.cif
_cod_data_source_block Au2Dy2In1
_cod_original_cell_volume 229.8785
_cod_original_formula_sum 'Au2 Dy2 In1'
_cod_database_code 7209404

loop_
_symmetry_equiv_pos_as_xyz
x,y,z
-y,x,z
-x,-y,z
y,-x,z
x+1/2,-y+1/2,-z
y+1/2,x+1/2,-z
-x+1/2,y+1/2,-z
-y+1/2,-x+1/2,-z
-x,-y,-z
y,-x,-z
x,y,-z
-y,x,-z
-x-1/2,y-1/2,z
-y-1/2,-x-1/2,z
x-1/2,-y-1/2,z
y-1/2,x-1/2,z

loop_
_atom_site_label
_atom_site_type_symbol
_atom_site_fract_x
_atom_site_fract_y
_atom_site_fract_z
_atom_site_occupancy
_atom_site_U_iso_or_equiv
In1 In 0 0 0 1 0.0
Dy1 Dy 0.1703 0.6703 0.5 1 0.0
Au1 Au 0.3717 0.8717 0 1 0.0
